data_4065340
loop_
_publ_author_name
'Takao, Toshiro'
'Obayashi, Nozomi'
'Zhao, Bo'
'Akiyoshi, Kazunori'
'Omori, Hideki'
'Suzuki, Hiroharu'

_publ_section_title
;
 Synthesis and Property of Diruthenium Complexes Containing Bridging
 Cyclic Diene Ligands and the Reaction of Diruthenium Tetrahydrido Complex
 with Benzene Forming a \m-\h2:\h2-Cyclohexadiene Complex via Partial
 Hydrogenation on a Ru2Center
;
_journal_issue 18
_journal_name_full Organometallics
_journal_page_first 5057
_journal_paper_doi 10.1021/om200728e
_journal_volume 30
_journal_year 2011
_chemical_formula_sum 'C25 H38 Ru2'
_chemical_formula_weight 540.69
_chemical_name_systematic
; 
 ? 
;
_space_group_IT_number 14
_symmetry_cell_setting monoclinic
_symmetry_space_group_name_Hall '-P 2yn'
_symmetry_space_group_name_H-M 'P 1 21/n 1'
_atom_sites_solution_hydrogens geom
_atom_sites_solution_primary direct
_atom_sites_solution_secondary difmap
_audit_creation_method SHELXL-97
_cell_angle_alpha 90.00
_cell_angle_beta 104.1550(14)
_cell_angle_gamma 90.00
_cell_formula_units_Z 4
_cell_length_a 8.3926(4)
_cell_length_b 26.2462(11)
_cell_length_c 10.9157(4)
_cell_measurement_reflns_used 23098
_cell_measurement_temperature 173(2)
_cell_measurement_theta_max 27.48
_cell_measurement_theta_min 3.02
_cell_volume 2331.44(17)
_computing_cell_refinement PROCESS-AUTO
_computing_data_collection 'PROCESS-AUTO (Rigaku, 1998)'
_computing_data_reduction 'SHELXS-97 (Sheldrick, 1990)'
_computing_molecular_graphics 'ORTEX (P.McArdle, 1995)'
_computing_publication_material SHELXL-97
_computing_structure_refinement 'SHELXL-97 (Sheldrick, 1997)'
_computing_structure_solution SHELXS-97
_diffrn_ambient_temperature 173(2)
_diffrn_detector_area_resol_mean 10
_diffrn_measured_fraction_theta_full 0.994
_diffrn_measured_fraction_theta_max 0.994
_diffrn_measurement_device_type 'Rigaku R-AXIS RAPID Imaging Plate'
_diffrn_measurement_method \w
_diffrn_radiation_monochromator graphite
_diffrn_radiation_source 'Rigaku Rotating Anode Ultrax18'
_diffrn_radiation_type MoK\a
_diffrn_radiation_wavelength 0.71069
_diffrn_reflns_av_R_equivalents 0.0571
_diffrn_reflns_av_sigmaI/netI 0.0470
_diffrn_reflns_limit_h_max 10
_diffrn_reflns_limit_h_min -10
_diffrn_reflns_limit_k_max 33
_diffrn_reflns_limit_k_min -34
_diffrn_reflns_limit_l_max 14
_diffrn_reflns_limit_l_min -12
_diffrn_reflns_number 23098
_diffrn_reflns_theta_full 27.48
_diffrn_reflns_theta_max 27.48
_diffrn_reflns_theta_min 3.02
_exptl_absorpt_coefficient_mu 1.302
_exptl_absorpt_correction_T_max 1.0000
_exptl_absorpt_correction_T_min 0.7129
_exptl_absorpt_correction_type empirical
_exptl_crystal_colour orange
_exptl_crystal_density_diffrn 1.540
_exptl_crystal_density_meas ?
_exptl_crystal_density_method 'not measured'
_exptl_crystal_description needle
_exptl_crystal_F_000 1104
_exptl_crystal_size_max 0.188
_exptl_crystal_size_mid 0.078
_exptl_crystal_size_min 0.021
_refine_diff_density_max 0.869
_refine_diff_density_min -0.749
_refine_diff_density_rms 0.117
_refine_ls_extinction_method none
_refine_ls_goodness_of_fit_ref 1.042
_refine_ls_hydrogen_treatment mixed
_refine_ls_matrix_type full
_refine_ls_number_parameters 272
_refine_ls_number_reflns 5301
_refine_ls_number_restraints 0
_refine_ls_restrained_S_all 1.042
_refine_ls_R_factor_all 0.0533
_refine_ls_R_factor_gt 0.0384
_refine_ls_shift/su_max 0.001
_refine_ls_shift/su_mean 0.000
_refine_ls_structure_factor_coef Fsqd
_refine_ls_weighting_details 'calc w=1/[\s^2^(Fo^2^)+(0.0513P)^2^+1.6879P] where P=(Fo^2^+2Fc^2^)/3'
_refine_ls_weighting_scheme calc
_refine_ls_wR_factor_gt 0.0925
_refine_ls_wR_factor_ref 0.1012
_reflns_number_gt 4233
_reflns_number_total 5445
_reflns_threshold_expression >2sigma(I)
_cod_data_source_file om200728e_si_001.cif
_cod_data_source_block 10
_cod_depositor_comments
;
The following automatic conversions were performed:

'_symmetry_cell_setting' value 'Monoclinic' changed to 'monoclinic'
according to /home/saulius/struct/CIF-dictionaries/cif_core.dic
dictionary named 'cif_core.dic' version 2.4.1 from
2010-06-29.

'_exptl_absorpt_correction_type' value 'Empirical'
changed to 'empirical' according to
/home/saulius/struct/CIF-dictionaries/cif_core.dic dictionary named
'cif_core.dic' version 2.4.1 from 2010-06-29.

Automatic conversion script
Id: cif_fix_values 1715 2011-07-08 13:25:40Z adriana 

 Adding full bibliography for 4065336--4065341.cif.

The following automatic conversions were performed:

'_exptl_crystal_density_meas' value 'not measured' was changed to '?'
- the value is perceived as not measured.

Automatic conversion script
Id: cif_fix_values 3008 2015-01-20 13:52:24Z robertas 
;
_cod_original_sg_symbol_H-M P21/n
_cod_database_code 4065340

loop_
_symmetry_equiv_pos_as_xyz
'x, y, z'
'x+1/2, -y+1/2, z+1/2'
'-x, -y, -z'
'-x-1/2, y-1/2, -z-1/2'

loop_
_atom_site_label
_atom_site_type_symbol
_atom_site_fract_x
_atom_site_fract_y
_atom_site_fract_z
_atom_site_U_iso_or_equiv
_atom_site_adp_type
_atom_site_occupancy
_atom_site_symmetry_multiplicity
_atom_site_calc_flag
_atom_site_refinement_flags
_atom_site_disorder_assembly
_atom_site_disorder_group
Ru1 Ru 0.22424(4) 0.146999(11) 0.06691(3) 0.02491(10) Uani 1 1 d . A .
Ru2 Ru 0.29498(4) 0.119318(11) 0.31177(3) 0.02739(10) Uani 1 1 d . . .
C1 C -0.0541(8) 0.1663(3) 0.2069(6) 0.0652(16) Uani 1 1 d . . .
H1A H -0.151(7) 0.192(2) 0.216(5) 0.067(16) Uiso 1 1 d . . .
H1B H -0.081(8) 0.133(2) 0.189(5) 0.07(2) Uiso 1 1 d . . .
C2 C 0.0260(6) 0.1913(2) 0.1111(5) 0.0476(12) Uani 1 1 d . A .
H2A H -0.039(7) 0.207(2) 0.039(5) 0.069(17) Uiso 1 1 d . . .
C3 C 0.1683(7) 0.21486(19) 0.1753(5) 0.0506(12) Uani 1 1 d . . .
H3A H 0.224(8) 0.244(3) 0.154(6) 0.079(19) Uiso 1 1 d . . .
C4 C 0.2063(7) 0.19871(17) 0.3089(5) 0.0497(12) Uani 1 1 d . A .
H4A H 0.288(7) 0.213(2) 0.388(6) 0.069(17) Uiso 1 1 d . . .
C5 C 0.0835(7) 0.1657(2) 0.3219(5) 0.0520(13) Uani 1 1 d . A .
H5A H 0.067(6) 0.1634(18) 0.405(4) 0.044(13) Uiso 1 1 d . . .
C6 C 0.1022(7) 0.1323(2) -0.1301(4) 0.0548(14) Uani 1 1 d . . .
C7 C 0.2181(5) 0.09223(16) -0.0873(4) 0.0347(9) Uani 1 1 d . A .
C8 C 0.3759(5) 0.11434(16) -0.0530(3) 0.0308(8) Uani 1 1 d . . .
C9 C 0.3594(7) 0.16827(17) -0.0715(4) 0.0452(12) Uani 1 1 d . A .
C10 C 0.1904(8) 0.17895(19) -0.1221(4) 0.0572(15) Uani 1 1 d . A .
C11 C -0.0776(9) 0.1245(4) -0.1841(8) 0.128(4) Uani 1 1 d . A .
H11A H -0.1174 0.0974 -0.1374 0.192 Uiso 1 1 calc R . .
H11B H -0.0970 0.1149 -0.2732 0.192 Uiso 1 1 calc R . .
H11C H -0.1364 0.1563 -0.1770 0.192 Uiso 1 1 calc R . .
C12 C 0.1792(7) 0.03663(19) -0.0852(5) 0.0567(14) Uani 1 1 d . . .
H12A H 0.0717 0.0322 -0.0663 0.085 Uiso 1 1 calc R A .
H12B H 0.2636 0.0196 -0.0201 0.085 Uiso 1 1 calc R . .
H12C H 0.1768 0.0216 -0.1679 0.085 Uiso 1 1 calc R . .
C13 C 0.5351(6) 0.0855(2) -0.0147(5) 0.0559(13) Uani 1 1 d . A .
H13A H 0.6142 0.1051 0.0487 0.084 Uiso 1 1 calc R . .
H13B H 0.5792 0.0800 -0.0889 0.084 Uiso 1 1 calc R . .
H13C H 0.5157 0.0525 0.0212 0.084 Uiso 1 1 calc R . .
C14 C 0.5000(10) 0.2050(2) -0.0525(7) 0.089(2) Uani 1 1 d . . .
H14A H 0.5871 0.1943 0.0202 0.133 Uiso 1 1 calc R A .
H14B H 0.4619 0.2392 -0.0370 0.133 Uiso 1 1 calc R . .
H14C H 0.5428 0.2057 -0.1283 0.133 Uiso 1 1 calc R . .
C15 C 0.1238(12) 0.2311(2) -0.1688(6) 0.106(3) Uani 1 1 d . . .
H15A H 0.1860 0.2575 -0.1136 0.159 Uiso 1 1 calc R A .
H15B H 0.0076 0.2333 -0.1675 0.159 Uiso 1 1 calc R . .
H15C H 0.1347 0.2362 -0.2553 0.159 Uiso 1 1 calc R . .
C16 C 0.2975(11) 0.0698(4) 0.4785(8) 0.0292(19) Uiso 0.488(6) 1 d P A 1
C17 C 0.3528(13) 0.0407(3) 0.3881(8) 0.0288(18) Uiso 0.488(6) 1 d P A 1
C18 C 0.5010(10) 0.0617(3) 0.3715(7) 0.0237(16) Uiso 0.488(6) 1 d P A 1
C19 C 0.5388(10) 0.1061(4) 0.4528(8) 0.0264(18) Uiso 0.488(6) 1 d P A 1
C20 C 0.4117(13) 0.1113(4) 0.5190(9) 0.025(2) Uiso 0.488(6) 1 d P A 1
C21 C 0.1514(14) 0.0605(4) 0.5316(10) 0.054(3) Uiso 0.488(6) 1 d P A 1
C22 C 0.2670(14) -0.0067(4) 0.3252(9) 0.054(3) Uiso 0.488(6) 1 d P A 1
C23 C 0.6099(13) 0.0376(4) 0.2944(9) 0.049(2) Uiso 0.488(6) 1 d P A 1
C24 C 0.6947(13) 0.1363(4) 0.4676(9) 0.048(2) Uiso 0.488(6) 1 d P A 1
C25 C 0.4196(14) 0.1512(4) 0.6208(9) 0.047(2) Uiso 0.488(6) 1 d P A 1
C16A C 0.2902(9) 0.0897(3) 0.4980(7) 0.0214(16) Uiso 0.512(6) 1 d P A 2
C17A C 0.2738(10) 0.0488(3) 0.4094(7) 0.0240(16) Uiso 0.512(6) 1 d P A 2
C18A C 0.4172(12) 0.0469(3) 0.3602(7) 0.0250(16) Uiso 0.512(6) 1 d P A 2
C19A C 0.5205(10) 0.0885(4) 0.4160(9) 0.0294(18) Uiso 0.512(6) 1 d P A 2
C20A C 0.4455(14) 0.1147(4) 0.5013(10) 0.033(3) Uiso 0.512(6) 1 d P A 2
C21A C 0.1753(12) 0.0992(4) 0.5826(8) 0.046(2) Uiso 0.512(6) 1 d P A 2
C22A C 0.1371(13) 0.0089(4) 0.3786(9) 0.052(2) Uiso 0.512(6) 1 d P A 2
C23A C 0.4523(13) 0.0063(4) 0.2723(9) 0.053(3) Uiso 0.512(6) 1 d P A 2
C24A C 0.6841(15) 0.1018(4) 0.3929(10) 0.062(3) Uiso 0.512(6) 1 d P A 2
C25A C 0.5097(15) 0.1588(4) 0.5891(10) 0.056(3) Uiso 0.512(6) 1 d P A 2
H101 H 0.176(7) 0.099(2) 0.169(5) 0.070(17) Uiso 1 1 d . . .
H102 H 0.394(6) 0.1408(17) 0.199(4) 0.042(12) Uiso 1 1 d . . .

loop_
_atom_site_aniso_label
_atom_site_aniso_U_11
_atom_site_aniso_U_22
_atom_site_aniso_U_33
_atom_site_aniso_U_23
_atom_site_aniso_U_13
_atom_site_aniso_U_12
Ru1 0.02584(17) 0.02657(16) 0.02336(15) 0.00380(11) 0.00804(11) 0.00370(12)
Ru2 0.0393(2) 0.02338(16) 0.02281(15) 0.00136(11) 0.01388(12) 0.00290(13)
C1 0.050(4) 0.074(4) 0.081(4) 0.006(3) 0.035(3) 0.013(3)
C2 0.040(3) 0.052(3) 0.052(3) 0.006(2) 0.014(2) 0.023(2)
C3 0.062(4) 0.032(2) 0.062(3) 0.008(2) 0.026(3) 0.011(2)
C4 0.072(4) 0.033(2) 0.047(3) -0.009(2) 0.020(2) 0.010(2)
C5 0.060(3) 0.053(3) 0.055(3) 0.009(2) 0.037(3) 0.022(3)
C6 0.054(3) 0.064(3) 0.034(2) -0.016(2) -0.014(2) 0.023(3)
C7 0.032(2) 0.042(2) 0.0301(18) -0.0047(17) 0.0055(16) 0.0025(18)
C8 0.032(2) 0.040(2) 0.0237(17) -0.0055(16) 0.0133(15) 0.0001(17)
C9 0.069(3) 0.040(2) 0.038(2) -0.0011(19) 0.034(2) -0.006(2)
C10 0.099(5) 0.045(3) 0.028(2) 0.007(2) 0.017(2) 0.025(3)
C11 0.050(4) 0.168(8) 0.132(6) -0.099(6) -0.045(4) 0.047(5)
C12 0.064(4) 0.045(3) 0.069(3) -0.021(2) 0.031(3) -0.017(3)
C13 0.036(3) 0.073(4) 0.060(3) -0.020(3) 0.014(2) 0.008(2)
C14 0.119(6) 0.059(4) 0.118(5) -0.026(4) 0.087(5) -0.039(4)
C15 0.197(9) 0.067(4) 0.054(3) 0.037(3) 0.030(4) 0.066(5)

loop_
_atom_type_symbol
_atom_type_description
_atom_type_scat_dispersion_real
_atom_type_scat_dispersion_imag
_atom_type_scat_source
C C 0.0033 0.0016 'International Tables Vol C Tables 4.2.6.8 and 6.1.1.4'
H H 0.0000 0.0000 'International Tables Vol C Tables 4.2.6.8 and 6.1.1.4'
Ru Ru -1.2594 0.8363 'International Tables Vol C Tables 4.2.6.8 and 6.1.1.4'

loop_
_geom_angle_atom_site_label_1
_geom_angle_atom_site_label_2
_geom_angle_atom_site_label_3
_geom_angle
C9 Ru1 C6 63.8(2)
C9 Ru1 C2 124.99(19)
C6 Ru1 C2 96.50(19)
C9 Ru1 C10 38.0(2)
C6 Ru1 C10 38.1(2)
C2 Ru1 C10 94.3(2)
C9 Ru1 C7 63.60(16)
C6 Ru1 C7 38.09(17)
C2 Ru1 C7 129.84(18)
C10 Ru1 C7 63.57(17)
C9 Ru1 C8 38.12(16)
C6 Ru1 C8 63.00(17)
C2 Ru1 C8 156.89(17)
C10 Ru1 C8 63.19(17)
C7 Ru1 C8 37.25(15)
C9 Ru1 C3 111.94(18)
C6 Ru1 C3 123.46(19)
C2 Ru1 C3 36.1(2)
C10 Ru1 C3 101.39(18)
C7 Ru1 C3 161.55(17)
C8 Ru1 C3 147.44(18)
C9 Ru1 Ru2 137.22(14)
C6 Ru1 Ru2 150.28(17)
C2 Ru1 Ru2 85.38(13)
C10 Ru1 Ru2 171.60(16)
C7 Ru1 Ru2 122.71(11)
C8 Ru1 Ru2 117.67(10)
C3 Ru1 Ru2 73.46(13)
C19A Ru2 C20A 38.9(4)
C19A Ru2 C18A 39.2(3)
C20A Ru2 C18A 65.3(3)
C19A Ru2 C17A 65.1(3)
C20A Ru2 C17A 65.0(3)
C18A Ru2 C17A 38.7(3)
C19A Ru2 C5 145.0(3)
C20A Ru2 C5 106.1(3)
C18A Ru2 C5 145.3(3)
C17A Ru2 C5 106.7(3)
C19A Ru2 C16A 65.2(3)
C20A Ru2 C16A 39.1(4)
C18A Ru2 C16A 64.9(3)
C17A Ru2 C16A 38.4(3)
C5 Ru2 C16A 87.2(2)
C19A Ru2 C4 128.4(3)
C20A Ru2 C4 100.6(3)
C18A Ru2 C4 165.9(2)
C17A Ru2 C4 138.2(3)
C5 Ru2 C4 36.6(2)
C16A Ru2 C4 105.4(3)
C19A Ru2 C16 60.7(3)
C20A Ru2 C16 45.2(4)
C18A Ru2 C16 51.6(3)
C17A Ru2 C16 24.0(3)
C5 Ru2 C16 97.5(3)
C16A Ru2 C16 14.9(2)
C4 Ru2 C16 119.8(3)
C19A Ru2 C17 50.4(3)
C20A Ru2 C17 64.2(3)
C18A Ru2 C17 18.2(3)
C17A Ru2 C17 20.4(3)
C5 Ru2 C17 127.1(3)
C16A Ru2 C17 51.4(3)
C4 Ru2 C17 156.6(3)
C16 Ru2 C17 36.9(4)
C19A Ru2 C20 46.3(4)
C20A Ru2 C20 9.9(4)
C18A Ru2 C20 66.9(3)
C17A Ru2 C20 59.4(3)
C5 Ru2 C20 99.3(3)
C16A Ru2 C20 29.8(3)
C4 Ru2 C20 99.5(3)
C16 Ru2 C20 37.7(3)
C17 Ru2 C20 62.3(3)
C19A Ru2 C19 15.4(3)
C20A Ru2 C19 27.9(3)
C18A Ru2 C19 53.4(3)
C17A Ru2 C19 72.8(3)
C5 Ru2 C19 131.5(3)
C16A Ru2 C19 62.1(3)
C4 Ru2 C19 113.5(3)
C16 Ru2 C19 61.9(3)
C17 Ru2 C19 61.8(3)
C20 Ru2 C19 37.0(3)
C19A Ru2 C18 21.9(3)
C20A Ru2 C18 57.2(3)
C18A Ru2 C18 20.3(2)
C17A Ru2 C18 55.7(3)
C5 Ru2 C18 158.6(2)
C16A Ru2 C18 71.4(3)
C4 Ru2 C18 149.6(3)
C16 Ru2 C18 61.5(3)
C17 Ru2 C18 36.5(3)
C20 Ru2 C18 62.2(3)
C19 Ru2 C18 37.3(3)
C5 C1 C2 101.7(5)
C3 C2 C1 108.5(5)
C3 C2 Ru1 74.8(3)
C1 C2 Ru1 114.2(4)
C2 C3 C4 109.0(5)
C2 C3 Ru1 69.1(3)
C4 C3 Ru1 105.6(3)
C5 C4 C3 107.2(5)
C5 C4 Ru2 70.4(3)
C3 C4 Ru2 106.0(3)
C4 C5 C1 110.7(5)
C4 C5 Ru2 73.0(3)
C1 C5 Ru2 116.0(4)
C10 C6 C7 108.1(5)
C10 C6 C11 127.0(6)
C7 C6 C11 124.7(6)
C10 C6 Ru1 71.0(3)
C7 C6 Ru1 72.0(2)
C11 C6 Ru1 126.8(5)
C8 C7 C6 107.7(4)
C8 C7 C12 126.3(4)
C6 C7 C12 126.0(5)
C8 C7 Ru1 71.6(2)
C6 C7 Ru1 70.0(2)
C12 C7 Ru1 126.1(3)
C7 C8 C9 108.5(4)
C7 C8 C13 125.4(4)
C9 C8 C13 125.9(4)
C7 C8 Ru1 71.2(2)
C9 C8 Ru1 69.5(2)
C13 C8 Ru1 129.2(3)
C10 C9 C8 107.7(4)
C10 C9 C14 127.2(5)
C8 C9 C14 124.8(5)
C10 C9 Ru1 71.3(3)
C8 C9 Ru1 72.4(2)
C14 C9 Ru1 126.6(4)
C9 C10 C6 108.0(4)
C9 C10 C15 124.1(6)
C6 C10 C15 127.7(6)
C9 C10 Ru1 70.7(2)
C6 C10 Ru1 70.9(3)
C15 C10 Ru1 128.0(4)
C17 C16 C20 108.3(8)
C17 C16 C21 128.5(9)
C20 C16 C21 123.2(9)
C17 C16 Ru2 71.6(5)
C20 C16 Ru2 71.6(5)
C21 C16 Ru2 124.3(7)
C18 C17 C16 109.2(7)
C18 C17 C22 126.7(9)
C16 C17 C22 124.0(10)
C18 C17 Ru2 73.1(5)
C16 C17 Ru2 71.6(5)
C22 C17 Ru2 123.6(6)
C17 C18 C19 107.6(7)
C17 C18 C23 125.1(8)
C19 C18 C23 126.9(8)
C17 C18 Ru2 70.3(4)
C19 C18 Ru2 71.2(4)
C23 C18 Ru2 129.5(5)
C20 C19 C18 107.8(7)
C20 C19 C24 129.1(9)
C18 C19 C24 122.8(8)
C20 C19 Ru2 70.7(5)
C18 C19 Ru2 71.5(5)
C24 C19 Ru2 127.5(6)
C19 C20 C16 107.0(8)
C19 C20 C25 122.0(9)
C16 C20 C25 130.6(10)
C19 C20 Ru2 72.3(5)
C16 C20 Ru2 70.7(5)
C25 C20 Ru2 127.1(7)
C17A C16A C20A 107.1(7)
C17A C16A C21A 124.6(7)
C20A C16A C21A 127.8(8)
C17A C16A Ru2 70.0(4)
C20A C16A Ru2 69.0(5)
C21A C16A Ru2 132.0(6)
C16A C17A C18A 109.2(6)
C16A C17A C22A 127.3(8)
C18A C17A C22A 123.2(8)
C16A C17A Ru2 71.6(4)
C18A C17A Ru2 70.6(4)
C22A C17A Ru2 128.7(5)
C17A C18A C19A 106.8(7)
C17A C18A C23A 125.1(8)
C19A C18A C23A 128.0(9)
C17A C18A Ru2 70.7(4)
C19A C18A Ru2 68.6(4)
C23A C18A Ru2 128.2(6)
C20A C19A C18A 109.1(8)
C20A C19A C24A 124.7(10)
C18A C19A C24A 126.2(10)
C20A C19A Ru2 71.7(5)
C18A C19A Ru2 72.2(4)
C24A C19A Ru2 123.9(6)
C19A C20A C16A 107.7(8)
C19A C20A C25A 129.6(11)
C16A C20A C25A 122.7(10)
C19A C20A Ru2 69.3(5)
C16A C20A Ru2 71.9(5)
C25A C20A Ru2 126.8(7)

loop_
_geom_bond_atom_site_label_1
_geom_bond_atom_site_label_2
_geom_bond_distance
Ru1 C9 2.172(4)
Ru1 C6 2.178(4)
Ru1 C2 2.179(4)
Ru1 C10 2.181(4)
Ru1 C7 2.205(4)
Ru1 C8 2.210(4)
Ru1 C3 2.250(5)
Ru1 Ru2 2.6922(4)
Ru2 C19A 2.116(8)
Ru2 C20A 2.148(10)
Ru2 C18A 2.164(7)
Ru2 C17A 2.165(7)
Ru2 C5 2.178(5)
Ru2 C16A 2.186(7)
Ru2 C4 2.210(4)
Ru2 C16 2.233(8)
Ru2 C17 2.233(8)
Ru2 C20 2.245(9)
Ru2 C19 2.267(8)
Ru2 C18 2.270(8)
C1 C5 1.483(9)
C1 C2 1.523(8)
C2 C3 1.375(8)
C3 C4 1.477(7)
C4 C5 1.380(8)
C6 C10 1.423(8)
C6 C7 1.430(6)
C6 C11 1.494(8)
C7 C8 1.410(6)
C7 C12 1.497(6)
C8 C9 1.432(6)
C8 C13 1.504(6)
C9 C10 1.418(8)
C9 C14 1.499(8)
C10 C15 1.519(7)
C16 C17 1.412(14)
C16 C20 1.447(13)
C16 C21 1.499(14)
C17 C18 1.412(12)
C17 C22 1.516(13)
C18 C19 1.452(11)
C18 C23 1.523(13)
C19 C20 1.433(13)
C19 C24 1.505(14)
C20 C25 1.516(14)
C16A C17A 1.429(10)
C16A C20A 1.451(13)
C16A C21A 1.511(12)
C17A C18A 1.433(11)
C17A C22A 1.529(12)
C18A C19A 1.435(12)
C18A C23A 1.509(12)
C19A C20A 1.422(14)
C19A C24A 1.497(14)
C20A C25A 1.516(15)

loop_
_geom_torsion_atom_site_label_1
_geom_torsion_atom_site_label_2
_geom_torsion_atom_site_label_3
_geom_torsion_atom_site_label_4
_geom_torsion
C5 C1 C2 C3 -16.4(6)
C5 C1 C2 Ru1 64.8(5)
C9 Ru1 C2 C3 -79.3(3)
C6 Ru1 C2 C3 -141.8(3)
C10 Ru1 C2 C3 -103.5(3)
C7 Ru1 C2 C3 -162.3(3)
C8 Ru1 C2 C3 -115.6(5)
Ru2 Ru1 C2 C3 68.0(3)
C9 Ru1 C2 C1 176.9(4)
C6 Ru1 C2 C1 114.5(4)
C10 Ru1 C2 C1 152.7(4)
C7 Ru1 C2 C1 94.0(4)
C8 Ru1 C2 C1 140.7(5)
C3 Ru1 C2 C1 -103.8(5)
Ru2 Ru1 C2 C1 -35.7(4)
C1 C2 C3 C4 10.9(6)
Ru1 C2 C3 C4 -100.0(4)
C1 C2 C3 Ru1 111.0(4)
C9 Ru1 C3 C2 119.8(3)
C6 Ru1 C3 C2 47.5(4)
C10 Ru1 C3 C2 81.5(3)
C7 Ru1 C3 C2 47.7(7)
C8 Ru1 C3 C2 138.9(3)
Ru2 Ru1 C3 C2 -105.3(3)
C9 Ru1 C3 C4 -135.4(4)
C6 Ru1 C3 C4 152.3(4)
C2 Ru1 C3 C4 104.8(5)
C10 Ru1 C3 C4 -173.7(4)
C7 Ru1 C3 C4 152.5(5)
C8 Ru1 C3 C4 -116.4(4)
Ru2 Ru1 C3 C4 -0.6(3)
C2 C3 C4 C5 -0.4(5)
Ru1 C3 C4 C5 -73.3(4)
C2 C3 C4 Ru2 73.5(5)
Ru1 C3 C4 Ru2 0.7(4)
C19A Ru2 C4 C5 -133.3(4)
C20A Ru2 C4 C5 -102.8(4)
C18A Ru2 C4 C5 -107.8(13)
C17A Ru2 C4 C5 -38.7(5)
C16A Ru2 C4 C5 -62.9(4)
C16 Ru2 C4 C5 -58.8(4)
C17 Ru2 C4 C5 -55.8(8)
C20 Ru2 C4 C5 -92.8(4)
C19 Ru2 C4 C5 -128.8(4)
C18 Ru2 C4 C5 -142.4(5)
C19A Ru2 C4 C3 123.8(4)
C20A Ru2 C4 C3 154.3(5)
C18A Ru2 C4 C3 149.3(12)
C17A Ru2 C4 C3 -141.6(4)
C5 Ru2 C4 C3 -102.9(5)
C16A Ru2 C4 C3 -165.9(4)
C16 Ru2 C4 C3 -161.7(4)
C17 Ru2 C4 C3 -158.8(7)
C20 Ru2 C4 C3 164.2(5)
C19 Ru2 C4 C3 128.3(4)
C18 Ru2 C4 C3 114.7(5)
C3 C4 C5 C1 -10.7(6)
Ru2 C4 C5 C1 -112.0(4)
C3 C4 C5 Ru2 101.3(3)
C2 C1 C5 C4 16.5(6)
C2 C1 C5 Ru2 -64.1(5)
C19A Ru2 C5 C4 84.0(6)
C20A Ru2 C5 C4 86.1(4)
C18A Ru2 C5 C4 155.9(4)
C17A Ru2 C5 C4 154.2(3)
C16A Ru2 C5 C4 120.8(4)
C16 Ru2 C5 C4 131.5(4)
C17 Ru2 C5 C4 155.7(3)
C20 Ru2 C5 C4 93.5(4)
C19 Ru2 C5 C4 72.7(4)
C18 Ru2 C5 C4 122.0(8)
C19A Ru2 C5 C1 -170.9(5)
C20A Ru2 C5 C1 -168.8(5)
C18A Ru2 C5 C1 -99.0(6)
C17A Ru2 C5 C1 -100.7(5)
C16A Ru2 C5 C1 -134.1(5)
C4 Ru2 C5 C1 105.1(5)
C16 Ru2 C5 C1 -123.3(5)
C17 Ru2 C5 C1 -99.2(5)
C20 Ru2 C5 C1 -161.4(5)
C19 Ru2 C5 C1 177.8(4)
C18 Ru2 C5 C1 -132.9(8)
C9 Ru1 C6 C10 -37.3(3)
C2 Ru1 C6 C10 88.6(3)
C7 Ru1 C6 C10 -117.2(5)
C8 Ru1 C6 C10 -80.2(3)
C3 Ru1 C6 C10 62.7(4)
Ru2 Ru1 C6 C10 -179.3(2)
C9 Ru1 C6 C7 79.9(3)
C2 Ru1 C6 C7 -154.2(3)
C10 Ru1 C6 C7 117.2(5)
C8 Ru1 C6 C7 37.1(3)
C3 Ru1 C6 C7 179.9(3)
Ru2 Ru1 C6 C7 -62.1(4)
C9 Ru1 C6 C11 -159.8(7)
C2 Ru1 C6 C11 -33.8(6)
C10 Ru1 C6 C11 -122.5(7)
C7 Ru1 C6 C11 120.3(8)
C8 Ru1 C6 C11 157.4(7)
C3 Ru1 C6 C11 -59.8(7)
Ru2 Ru1 C6 C11 58.2(7)
C10 C6 C7 C8 0.2(5)
C11 C6 C7 C8 175.2(6)
Ru1 C6 C7 C8 -62.0(3)
C10 C6 C7 C12 -177.2(4)
C11 C6 C7 C12 -2.1(9)
Ru1 C6 C7 C12 120.6(4)
C10 C6 C7 Ru1 62.2(3)
C11 C6 C7 Ru1 -122.8(6)
C9 Ru1 C7 C8 37.1(3)
C6 Ru1 C7 C8 117.5(4)
C2 Ru1 C7 C8 151.9(3)
C10 Ru1 C7 C8 79.7(3)
C3 Ru1 C7 C8 117.3(6)
Ru2 Ru1 C7 C8 -93.9(2)
C9 Ru1 C7 C6 -80.5(4)
C2 Ru1 C7 C6 34.3(4)
C10 Ru1 C7 C6 -37.8(3)
C8 Ru1 C7 C6 -117.5(4)
C3 Ru1 C7 C6 -0.2(7)
Ru2 Ru1 C7 C6 148.6(3)
C9 Ru1 C7 C12 159.0(5)
C6 Ru1 C7 C12 -120.6(6)
C2 Ru1 C7 C12 -86.2(5)
C10 Ru1 C7 C12 -158.4(5)
C8 Ru1 C7 C12 121.9(5)
C3 Ru1 C7 C12 -120.8(6)
Ru2 Ru1 C7 C12 28.1(5)
C6 C7 C8 C9 1.3(4)
C12 C7 C8 C9 178.6(4)
Ru1 C7 C8 C9 -59.7(3)
C6 C7 C8 C13 -173.8(4)
C12 C7 C8 C13 3.5(7)
Ru1 C7 C8 C13 125.2(4)
C6 C7 C8 Ru1 61.0(3)
C12 C7 C8 Ru1 -121.7(4)
C9 Ru1 C8 C7 -119.1(4)
C6 Ru1 C8 C7 -37.9(3)
C2 Ru1 C8 C7 -67.4(5)
C10 Ru1 C8 C7 -80.8(3)
C3 Ru1 C8 C7 -148.5(3)
Ru2 Ru1 C8 C7 108.6(2)
C6 Ru1 C8 C9 81.2(3)
C2 Ru1 C8 C9 51.7(6)
C10 Ru1 C8 C9 38.2(3)
C7 Ru1 C8 C9 119.1(4)
C3 Ru1 C8 C9 -29.4(4)
Ru2 Ru1 C8 C9 -132.4(2)
C9 Ru1 C8 C13 120.2(5)
C6 Ru1 C8 C13 -158.7(5)
C2 Ru1 C8 C13 171.9(5)
C10 Ru1 C8 C13 158.4(5)
C7 Ru1 C8 C13 -120.8(5)
C3 Ru1 C8 C13 90.7(5)
Ru2 Ru1 C8 C13 -12.2(5)
C7 C8 C9 C10 -2.2(4)
C13 C8 C9 C10 172.8(4)
Ru1 C8 C9 C10 -63.0(3)
C7 C8 C9 C14 -176.4(4)
C13 C8 C9 C14 -1.4(7)
Ru1 C8 C9 C14 122.8(5)
C7 C8 C9 Ru1 60.8(3)
C13 C8 C9 Ru1 -124.2(4)
C6 Ru1 C9 C10 37.4(3)
C2 Ru1 C9 C10 -41.6(4)
C7 Ru1 C9 C10 80.1(3)
C8 Ru1 C9 C10 116.3(4)
C3 Ru1 C9 C10 -80.2(3)
Ru2 Ru1 C9 C10 -169.3(2)
C6 Ru1 C9 C8 -78.9(3)
C2 Ru1 C9 C8 -157.9(3)
C10 Ru1 C9 C8 -116.3(4)
C7 Ru1 C9 C8 -36.2(2)
C3 Ru1 C9 C8 163.4(3)
Ru2 Ru1 C9 C8 74.4(3)
C6 Ru1 C9 C14 160.4(6)
C2 Ru1 C9 C14 81.4(6)
C10 Ru1 C9 C14 123.0(6)
C7 Ru1 C9 C14 -156.9(6)
C8 Ru1 C9 C14 -120.7(6)
C3 Ru1 C9 C14 42.7(6)
Ru2 Ru1 C9 C14 -46.3(6)
C8 C9 C10 C6 2.4(5)
C14 C9 C10 C6 176.4(5)
Ru1 C9 C10 C6 -61.3(3)
C8 C9 C10 C15 -172.9(4)
C14 C9 C10 C15 1.1(8)
Ru1 C9 C10 C15 123.4(5)
C8 C9 C10 Ru1 63.7(3)
C14 C9 C10 Ru1 -122.3(5)
C7 C6 C10 C9 -1.6(5)
C11 C6 C10 C9 -176.5(6)
Ru1 C6 C10 C9 61.2(3)
C7 C6 C10 C15 173.4(5)
C11 C6 C10 C15 -1.4(9)
Ru1 C6 C10 C15 -123.8(5)
C7 C6 C10 Ru1 -62.8(3)
C11 C6 C10 Ru1 122.3(6)
C6 Ru1 C10 C9 -117.9(4)
C2 Ru1 C10 C9 146.9(3)
C7 Ru1 C10 C9 -80.2(3)
C8 Ru1 C10 C9 -38.3(3)
C3 Ru1 C10 C9 111.2(3)
Ru2 Ru1 C10 C9 59.7(11)
C9 Ru1 C10 C6 117.9(4)
C2 Ru1 C10 C6 -95.1(3)
C7 Ru1 C10 C6 37.8(3)
C8 Ru1 C10 C6 79.6(3)
C3 Ru1 C10 C6 -130.9(3)
Ru2 Ru1 C10 C6 177.7(8)
C9 Ru1 C10 C15 -118.6(8)
C6 Ru1 C10 C15 123.4(8)
C2 Ru1 C10 C15 28.3(7)
C7 Ru1 C10 C15 161.2(8)
C8 Ru1 C10 C15 -156.9(8)
C3 Ru1 C10 C15 -7.5(7)
Ru2 Ru1 C10 C15 -58.9(14)
C19A Ru2 C16 C17 -62.0(6)
C20A Ru2 C16 C17 -107.6(7)
C18A Ru2 C16 C17 -15.5(5)
C17A Ru2 C16 C17 32.3(7)
C5 Ru2 C16 C17 147.1(5)
C16A Ru2 C16 C17 -166.1(16)
C4 Ru2 C16 C17 178.1(5)
C20 Ru2 C16 C17 -117.3(8)
C19 Ru2 C16 C17 -79.5(6)
C18 Ru2 C16 C17 -36.9(5)
C19A Ru2 C16 C20 55.4(6)
C20A Ru2 C16 C20 9.7(7)
C18A Ru2 C16 C20 101.8(6)
C17A Ru2 C16 C20 149.7(11)
C5 Ru2 C16 C20 -95.6(6)
C16A Ru2 C16 C20 -48.8(12)
C4 Ru2 C16 C20 -64.6(6)
C17 Ru2 C16 C20 117.3(8)
C19 Ru2 C16 C20 37.9(6)
C18 Ru2 C16 C20 80.5(6)
C19A Ru2 C16 C21 173.5(10)
C20A Ru2 C16 C21 127.9(11)
C18A Ru2 C16 C21 -140.1(10)
C17A Ru2 C16 C21 -92.2(11)
C5 Ru2 C16 C21 22.6(9)
C16A Ru2 C16 C21 69.4(14)
C4 Ru2 C16 C21 53.5(9)
C17 Ru2 C16 C21 -124.5(11)
C20 Ru2 C16 C21 118.1(12)
C19 Ru2 C16 C21 156.0(10)
C18 Ru2 C16 C21 -161.4(10)
C20 C16 C17 C18 1.3(10)
C21 C16 C17 C18 -176.4(9)
Ru2 C16 C17 C18 63.9(6)
C20 C16 C17 C22 178.8(8)
C21 C16 C17 C22 1.0(15)
Ru2 C16 C17 C22 -118.6(8)
C20 C16 C17 Ru2 -62.6(6)
C21 C16 C17 Ru2 119.7(10)
C19A Ru2 C17 C18 -25.1(4)
C20A Ru2 C17 C18 -68.9(5)
C18A Ru2 C17 C18 20.2(8)
C17A Ru2 C17 C18 -156.1(11)
C5 Ru2 C17 C18 -160.1(4)
C16A Ru2 C17 C18 -113.1(6)
C4 Ru2 C17 C18 -121.9(8)
C16 Ru2 C17 C18 -117.6(7)
C20 Ru2 C17 C18 -79.8(5)
C19 Ru2 C17 C18 -37.7(4)
C19A Ru2 C17 C16 92.5(6)
C20A Ru2 C17 C16 48.7(6)
C18A Ru2 C17 C16 137.8(12)
C17A Ru2 C17 C16 -38.5(8)
C5 Ru2 C17 C16 -42.5(6)
C16A Ru2 C17 C16 4.5(5)
C4 Ru2 C17 C16 -4.3(11)
C20 Ru2 C17 C16 37.8(5)
C19 Ru2 C17 C16 80.0(5)
C18 Ru2 C17 C16 117.6(7)
C19A Ru2 C17 C22 -148.4(11)
C20A Ru2 C17 C22 167.8(11)
C18A Ru2 C17 C22 -103.1(14)
C17A Ru2 C17 C22 80.6(12)
C5 Ru2 C17 C22 76.6(9)
C16A Ru2 C17 C22 123.6(10)
C4 Ru2 C17 C22 114.8(8)
C16 Ru2 C17 C22 119.1(12)
C20 Ru2 C17 C22 156.9(10)
C19 Ru2 C17 C22 -160.9(10)
C18 Ru2 C17 C22 -123.3(11)
C16 C17 C18 C19 -1.0(9)
C22 C17 C18 C19 -178.4(8)
Ru2 C17 C18 C19 61.8(5)
C16 C17 C18 C23 172.1(8)
C22 C17 C18 C23 -5.3(13)
Ru2 C17 C18 C23 -125.0(8)
C16 C17 C18 Ru2 -62.9(6)
C22 C17 C18 Ru2 119.7(9)
C19A Ru2 C18 C17 118.9(9)
C20A Ru2 C18 C17 90.1(6)
C18A Ru2 C18 C17 -18.2(7)
C17A Ru2 C18 C17 9.8(5)
C5 Ru2 C18 C17 48.0(10)
C16A Ru2 C18 C17 49.3(5)
C4 Ru2 C18 C17 138.2(5)
C16 Ru2 C18 C17 37.2(5)
C20 Ru2 C18 C17 80.2(5)
C19 Ru2 C18 C17 117.4(6)
C19A Ru2 C18 C19 1.5(8)
C20A Ru2 C18 C19 -27.3(5)
C18A Ru2 C18 C19 -135.6(10)
C17A Ru2 C18 C19 -107.6(5)
C5 Ru2 C18 C19 -69.4(9)
C16A Ru2 C18 C19 -68.1(5)
C4 Ru2 C18 C19 20.8(7)
C16 Ru2 C18 C19 -80.2(5)
C17 Ru2 C18 C19 -117.4(6)
C20 Ru2 C18 C19 -37.2(5)
C19A Ru2 C18 C23 -121.3(13)
C20A Ru2 C18 C23 -150.1(10)
C18A Ru2 C18 C23 101.7(13)
C17A Ru2 C18 C23 129.7(10)
C5 Ru2 C18 C23 167.8(7)
C16A Ru2 C18 C23 169.1(9)
C4 Ru2 C18 C23 -101.9(9)
C16 Ru2 C18 C23 157.0(10)
C17 Ru2 C18 C23 119.8(11)
C20 Ru2 C18 C23 -160.0(10)
C19 Ru2 C18 C23 -122.8(10)
C17 C18 C19 C20 0.4(9)
C23 C18 C19 C20 -172.6(8)
Ru2 C18 C19 C20 61.6(6)
C17 C18 C19 C24 175.5(7)
C23 C18 C19 C24 2.5(12)
Ru2 C18 C19 C24 -123.2(8)
C17 C18 C19 Ru2 -61.3(5)
C23 C18 C19 Ru2 125.7(8)
C19A Ru2 C19 C20 -119.5(14)
C20A Ru2 C19 C20 7.1(9)
C18A Ru2 C19 C20 -99.8(6)
C17A Ru2 C19 C20 -61.8(5)
C5 Ru2 C19 C20 35.5(7)
C16A Ru2 C19 C20 -21.7(5)
C4 Ru2 C19 C20 73.9(6)
C16 Ru2 C19 C20 -38.5(5)
C17 Ru2 C19 C20 -80.5(6)
C18 Ru2 C19 C20 -117.4(7)
C19A Ru2 C19 C18 -2.1(11)
C20A Ru2 C19 C18 124.5(9)
C18A Ru2 C19 C18 17.6(4)
C17A Ru2 C19 C18 55.6(4)
C5 Ru2 C19 C18 152.9(4)
C16A Ru2 C19 C18 95.7(5)
C4 Ru2 C19 C18 -168.7(4)
C16 Ru2 C19 C18 78.9(5)
C17 Ru2 C19 C18 36.9(4)
C20 Ru2 C19 C18 117.4(7)
C19A Ru2 C19 C24 115.5(16)
C20A Ru2 C19 C24 -117.9(13)
C18A Ru2 C19 C24 135.2(10)
C17A Ru2 C19 C24 173.2(9)
C5 Ru2 C19 C24 -89.5(9)
C16A Ru2 C19 C24 -146.7(10)
C4 Ru2 C19 C24 -51.1(9)
C16 Ru2 C19 C24 -163.6(10)
C17 Ru2 C19 C24 154.4(10)
C20 Ru2 C19 C24 -125.0(12)
C18 Ru2 C19 C24 117.6(10)
C18 C19 C20 C16 0.4(9)
C24 C19 C20 C16 -174.3(8)
Ru2 C19 C20 C16 62.6(6)
C18 C19 C20 C25 174.7(8)
C24 C19 C20 C25 -0.1(14)
Ru2 C19 C20 C25 -123.2(9)
C18 C19 C20 Ru2 -62.2(5)
C24 C19 C20 Ru2 123.1(9)
C17 C16 C20 C19 -1.0(10)
C21 C16 C20 C19 176.9(8)
Ru2 C16 C20 C19 -63.6(6)
C17 C16 C20 C25 -174.6(9)
C21 C16 C20 C25 3.3(16)
Ru2 C16 C20 C25 122.8(10)
C17 C16 C20 Ru2 62.6(6)
C21 C16 C20 Ru2 -119.5(9)
C19A Ru2 C20 C19 18.7(4)
C20A Ru2 C20 C19 -20(2)
C18A Ru2 C20 C19 59.4(6)
C17A Ru2 C20 C19 102.2(6)
C5 Ru2 C20 C19 -153.9(5)
C16A Ru2 C20 C19 138.9(9)
C4 Ru2 C20 C19 -116.7(5)
C16 Ru2 C20 C19 116.0(8)
C17 Ru2 C20 C19 79.0(6)
C18 Ru2 C20 C19 37.5(5)
C19A Ru2 C20 C16 -97.3(7)
C20A Ru2 C20 C16 -136(3)
C18A Ru2 C20 C16 -56.6(6)
C17A Ru2 C20 C16 -13.8(5)
C5 Ru2 C20 C16 90.2(6)
C16A Ru2 C20 C16 22.9(5)
C4 Ru2 C20 C16 127.3(6)
C17 Ru2 C20 C16 -37.0(6)
C19 Ru2 C20 C16 -116.0(8)
C18 Ru2 C20 C16 -78.5(6)
C19A Ru2 C20 C25 135.8(12)
C20A Ru2 C20 C25 97(3)
C18A Ru2 C20 C25 176.5(11)
C17A Ru2 C20 C25 -140.7(11)
C5 Ru2 C20 C25 -36.7(10)
C16A Ru2 C20 C25 -104.0(12)
C4 Ru2 C20 C25 0.4(10)
C16 Ru2 C20 C25 -126.9(12)
C17 Ru2 C20 C25 -163.9(11)
C19 Ru2 C20 C25 117.1(12)
C18 Ru2 C20 C25 154.6(11)
C19A Ru2 C16A C17A -80.5(5)
C20A Ru2 C16A C17A -118.3(7)
C18A Ru2 C16A C17A -37.1(4)
C5 Ru2 C16A C17A 121.7(5)
C4 Ru2 C16A C17A 153.8(4)
C16 Ru2 C16A C17A -12.0(12)
C17 Ru2 C16A C17A -22.6(4)
C20 Ru2 C16A C17A -124.0(8)
C19 Ru2 C16A C17A -97.4(5)
C18 Ru2 C16A C17A -57.8(5)
C19A Ru2 C16A C20A 37.8(6)
C18A Ru2 C16A C20A 81.2(6)
C17A Ru2 C16A C20A 118.3(7)
C5 Ru2 C16A C20A -120.0(6)
C4 Ru2 C16A C20A -87.9(6)
C16 Ru2 C16A C20A 106.3(14)
C17 Ru2 C16A C20A 95.7(6)
C20 Ru2 C16A C20A -5.7(8)
C19 Ru2 C16A C20A 20.9(5)
C18 Ru2 C16A C20A 60.5(6)
C19A Ru2 C16A C21A 160.4(9)
C20A Ru2 C16A C21A 122.6(11)
C18A Ru2 C16A C21A -156.2(9)
C17A Ru2 C16A C21A -119.1(10)
C5 Ru2 C16A C21A 2.6(8)
C4 Ru2 C16A C21A 34.7(8)
C16 Ru2 C16A C21A -131.1(17)
C17 Ru2 C16A C21A -141.6(10)
C20 Ru2 C16A C21A 116.9(12)
C19 Ru2 C16A C21A 143.5(9)
C18 Ru2 C16A C21A -176.9(9)
C20A C16A C17A C18A 1.6(9)
C21A C16A C17A C18A -171.2(7)
Ru2 C16A C17A C18A 60.9(5)
C20A C16A C17A C22A 175.6(8)
C21A C16A C17A C22A 2.8(12)
Ru2 C16A C17A C22A -125.1(8)
C20A C16A C17A Ru2 -59.3(6)
C21A C16A C17A Ru2 127.9(8)
C19A Ru2 C17A C16A 81.0(5)
C20A Ru2 C17A C16A 37.8(5)
C18A Ru2 C17A C16A 119.0(6)
C5 Ru2 C17A C16A -62.5(5)
C4 Ru2 C17A C16A -39.6(6)
C16 Ru2 C17A C16A 7.5(7)
C17 Ru2 C17A C16A 120.8(10)
C20 Ru2 C17A C16A 28.5(5)
C19 Ru2 C17A C16A 66.6(5)
C18 Ru2 C17A C16A 103.9(5)
C19A Ru2 C17A C18A -38.0(4)
C20A Ru2 C17A C18A -81.2(5)
C5 Ru2 C17A C18A 178.5(4)
C16A Ru2 C17A C18A -119.0(6)
C4 Ru2 C17A C18A -158.6(4)
C16 Ru2 C17A C18A -111.5(9)
C17 Ru2 C17A C18A 1.8(8)
C20 Ru2 C17A C18A -90.4(5)
C19 Ru2 C17A C18A -52.4(4)
C18 Ru2 C17A C18A -15.1(4)
C19A Ru2 C17A C22A -155.5(9)
C20A Ru2 C17A C22A 161.3(9)
C18A Ru2 C17A C22A -117.5(9)
C5 Ru2 C17A C22A 61.0(8)
C16A Ru2 C17A C22A 123.5(10)
C4 Ru2 C17A C22A 83.9(8)
C16 Ru2 C17A C22A 131.1(12)
C17 Ru2 C17A C22A -115.6(12)
C20 Ru2 C17A C22A 152.1(9)
C19 Ru2 C17A C22A -169.9(9)
C18 Ru2 C17A C22A -132.6(9)
C16A C17A C18A C19A -2.2(8)
C22A C17A C18A C19A -176.5(7)
Ru2 C17A C18A C19A 59.4(5)
C16A C17A C18A C23A 174.7(7)
C22A C17A C18A C23A 0.5(12)
Ru2 C17A C18A C23A -123.7(8)
C16A C17A C18A Ru2 -61.5(5)
C22A C17A C18A Ru2 124.2(7)
C19A Ru2 C18A C17A 117.8(6)
C20A Ru2 C18A C17A 80.1(5)
C5 Ru2 C18A C17A -2.5(7)
C16A Ru2 C18A C17A 36.8(4)
C4 Ru2 C18A C17A 85.5(13)
C16 Ru2 C18A C17A 28.8(4)
C17 Ru2 C18A C17A -2.1(9)
C20 Ru2 C18A C17A 69.5(5)
C19 Ru2 C18A C17A 109.7(5)
C18 Ru2 C18A C17A 141.6(10)
C20A Ru2 C18A C19A -37.7(5)
C17A Ru2 C18A C19A -117.8(6)
C5 Ru2 C18A C19A -120.4(6)
C16A Ru2 C18A C19A -81.0(5)
C4 Ru2 C18A C19A -32.3(15)
C16 Ru2 C18A C19A -89.0(5)
C17 Ru2 C18A C19A -119.9(11)
C20 Ru2 C18A C19A -48.4(5)
C19 Ru2 C18A C19A -8.2(5)
C18 Ru2 C18A C19A 23.7(7)
C19A Ru2 C18A C23A -122.2(12)
C20A Ru2 C18A C23A -159.9(10)
C17A Ru2 C18A C23A 120.0(11)
C5 Ru2 C18A C23A 117.5(8)
C16A Ru2 C18A C23A 156.8(10)
C4 Ru2 C18A C23A -154.5(9)
C16 Ru2 C18A C23A 148.8(11)
C17 Ru2 C18A C23A 117.9(15)
C20 Ru2 C18A C23A -170.5(10)
C19 Ru2 C18A C23A -130.3(10)
C18 Ru2 C18A C23A -98.4(13)
C17A C18A C19A C20A 2.0(9)
C23A C18A C19A C20A -174.9(8)
Ru2 C18A C19A C20A 62.7(6)
C17A C18A C19A C24A 179.9(8)
C23A C18A C19A C24A 3.1(13)
Ru2 C18A C19A C24A -119.4(9)
C17A C18A C19A Ru2 -60.7(5)
C23A C18A C19A Ru2 122.5(8)
C18A Ru2 C19A C20A -117.9(7)
C17A Ru2 C19A C20A -80.4(6)
C5 Ru2 C19A C20A 3.2(9)
C16A Ru2 C19A C20A -37.9(6)
C4 Ru2 C19A C20A 52.5(7)
C16 Ru2 C19A C20A -53.8(6)
C17 Ru2 C19A C20A -97.3(7)
C20 Ru2 C19A C20A -9.7(6)
C19 Ru2 C19A C20A 36.7(11)
C18 Ru2 C19A C20A -139.8(10)
C20A Ru2 C19A C18A 117.9(7)
C17A Ru2 C19A C18A 37.5(4)
C5 Ru2 C19A C18A 121.1(6)
C16A Ru2 C19A C18A 80.0(5)
C4 Ru2 C19A C18A 170.4(4)
C16 Ru2 C19A C18A 64.1(5)
C17 Ru2 C19A C18A 20.6(4)
C20 Ru2 C19A C18A 108.2(6)
C19 Ru2 C19A C18A 154.6(14)
C18 Ru2 C19A C18A -21.9(7)
C20A Ru2 C19A C24A -120.0(12)
C18A Ru2 C19A C24A 122.1(12)
C17A Ru2 C19A C24A 159.6(10)
C5 Ru2 C19A C24A -116.8(8)
C16A Ru2 C19A C24A -158.0(10)
C4 Ru2 C19A C24A -67.5(10)
C16 Ru2 C19A C24A -173.9(11)
C17 Ru2 C19A C24A 142.7(11)
C20 Ru2 C19A C24A -129.8(11)
C19 Ru2 C19A C24A -83.3(15)
C18 Ru2 C19A C24A 100.1(12)
C18A C19A C20A C16A -1.0(10)
C24A C19A C20A C16A -179.0(8)
Ru2 C19A C20A C16A 62.0(6)
C18A C19A C20A C25A 175.7(10)
C24A C19A C20A C25A -2.3(16)
Ru2 C19A C20A C25A -121.3(11)
C18A C19A C20A Ru2 -63.0(5)
C24A C19A C20A Ru2 119.0(9)
C17A C16A C20A C19A -0.4(9)
C21A C16A C20A C19A 172.1(8)
Ru2 C16A C20A C19A -60.3(6)
C17A C16A C20A C25A -177.4(8)
C21A C16A C20A C25A -4.9(15)
Ru2 C16A C20A C25A 122.7(10)
C17A C16A C20A Ru2 60.0(5)
C21A C16A C20A Ru2 -127.6(8)
C18A Ru2 C20A C19A 37.9(5)
C17A Ru2 C20A C19A 80.7(6)
C5 Ru2 C20A C19A -178.1(5)
C16A Ru2 C20A C19A 117.7(8)
C4 Ru2 C20A C19A -140.8(5)
C16 Ru2 C20A C19A 97.4(7)
C17 Ru2 C20A C19A 58.0(6)
C20 Ru2 C20A C19A 134(3)
C19 Ru2 C20A C19A -19.8(6)
C18 Ru2 C20A C19A 16.6(5)
C19A Ru2 C20A C16A -117.7(8)
C18A Ru2 C20A C16A -79.9(6)
C17A Ru2 C20A C16A -37.1(5)
C5 Ru2 C20A C16A 64.2(5)
C4 Ru2 C20A C16A 101.5(5)
C16 Ru2 C20A C16A -20.3(4)
C17 Ru2 C20A C16A -59.7(6)
C20 Ru2 C20A C16A 17(2)
C19 Ru2 C20A C16A -137.6(10)
C18 Ru2 C20A C16A -101.1(6)
C19A Ru2 C20A C25A 124.6(13)
C18A Ru2 C20A C25A 162.5(11)
C17A Ru2 C20A C25A -154.7(11)
C5 Ru2 C20A C25A -53.5(10)
C16A Ru2 C20A C25A -117.6(12)
C4 Ru2 C20A C25A -16.2(10)
C16 Ru2 C20A C25A -138.0(13)
C17 Ru2 C20A C25A -177.4(12)
C20 Ru2 C20A C25A -101(3)
C19 Ru2 C20A C25A 104.8(14)
C18 Ru2 C20A C25A 141.3(12)
